data_4079510
loop_
_publ_author_name
'Ablialimov, Osman'
'K\;edziorek, Mariusz'
'Torborg, Christian'
'Mali\'nska, Maura'
'Wo\'zniak, Krzysztof'
'Grela, Karol'

_publ_section_title
;
 New Ruthenium(II) Indenylidene Complexes Bearing Unsymmetrical
 N-Heterocyclic Carbenes
;
_journal_issue 21
_journal_name_full Organometallics
_journal_page_first 7316
_journal_paper_doi 10.1021/om300783g
_journal_volume 31
_journal_year 2012
_chemical_formula_moiety 'C53 H67 Cl2 N2 O P Ru'
_chemical_formula_sum 'C53 H67 Cl2 N2 O P Ru'
_chemical_formula_weight 951.03
_chemical_name_systematic
; 
 ? 
;
_space_group_IT_number 19
_symmetry_cell_setting orthorhombic
_symmetry_space_group_name_Hall 'P 2ac 2ab'
_symmetry_space_group_name_H-M 'P 21 21 21'
_atom_sites_solution_hydrogens geom
_atom_sites_solution_primary direct
_atom_sites_solution_secondary difmap
_audit_creation_method SHELXL-97
_cell_angle_alpha 90.00
_cell_angle_beta 90.00
_cell_angle_gamma 90.00
_cell_formula_units_Z 4
_cell_length_a 12.7022(3)
_cell_length_b 15.6607(3)
_cell_length_c 23.8898(5)
_cell_measurement_reflns_used 44815
_cell_measurement_temperature 100(2)
_cell_measurement_theta_max 28.0606
_cell_measurement_theta_min 1.8121
_cell_volume 4752.29(18)
_computing_cell_refinement
;
CrysAlisPro, Agilent Technologies,
Version 1.171.35.7 (release 14-02-2011 CrysAlis171 .NET)
(compiled Feb 15 2011,09:34:54)
;
_computing_data_collection
;
CrysAlisPro, Agilent Technologies,
Version 1.171.35.7 (release 14-02-2011 CrysAlis171 .NET)
(compiled Feb 15 2011,09:34:54)
;
_computing_data_reduction
;
CrysAlisPro, Agilent Technologies,
Version 1.171.35.7 (release 14-02-2011 CrysAlis171 .NET)
(compiled Feb 15 2011,09:34:54)
;
_computing_molecular_graphics WinGX
_computing_publication_material 'SHELXTL, Bruker'
_computing_structure_refinement 'SHELXL-97 (Sheldrick, 1997)'
_computing_structure_solution 'SHELXS-97 (Sheldrick, 1990)'
_diffrn_ambient_temperature 100(2)
_diffrn_detector_area_resol_mean 8.4441
_diffrn_measured_fraction_theta_full 1.000
_diffrn_measured_fraction_theta_max 0.966
_diffrn_measurement_device_type 'KUMA4 CCD'
_diffrn_measurement_method 'omega scan'
_diffrn_radiation_monochromator graphite
_diffrn_radiation_source 'Enhance (Mo) X-ray Source'
_diffrn_radiation_wavelength 0.71073
_diffrn_reflns_av_R_equivalents 0.0625
_diffrn_reflns_av_sigmaI/netI 0.0380
_diffrn_reflns_limit_h_max 16
_diffrn_reflns_limit_h_min -16
_diffrn_reflns_limit_k_max 20
_diffrn_reflns_limit_k_min -19
_diffrn_reflns_limit_l_max 31
_diffrn_reflns_limit_l_min -31
_diffrn_reflns_number 116009
_diffrn_reflns_theta_full 26.00
_diffrn_reflns_theta_max 28.12
_diffrn_reflns_theta_min 1.82
_exptl_absorpt_coefficient_mu 0.516
_exptl_absorpt_correction_T_max 0.8606
_exptl_absorpt_correction_T_min 0.8202
_exptl_absorpt_correction_type multi-scan
_exptl_absorpt_process_details
;
CrysAlisPro, Agilent Technologies,
Version 1.171.35.15 (release 03-08-2011 CrysAlis171 .NET)
(compiled Aug  3 2011,13:03:54)
Empirical absorption correction using spherical harmonics,
 implemented in SCALE3 ABSPACK scaling algorithm.
;
_exptl_crystal_density_diffrn 1.329
_exptl_crystal_density_method 'not measured'
_exptl_crystal_description cuboid
_exptl_crystal_F_000 2000
_exptl_crystal_size_max 0.40
_exptl_crystal_size_mid 0.30
_exptl_crystal_size_min 0.30
_refine_diff_density_max 0.730
_refine_diff_density_min -1.291
_refine_diff_density_rms 0.249
_refine_ls_abs_structure_details 'Flack H D (1983), Acta Cryst. A39, 876-881'
_refine_ls_abs_structure_Flack -0.01(3)
_refine_ls_extinction_method none
_refine_ls_goodness_of_fit_ref 1.221
_refine_ls_hydrogen_treatment constr
_refine_ls_matrix_type full
_refine_ls_number_parameters 545
_refine_ls_number_reflns 11014
_refine_ls_number_restraints 0
_refine_ls_restrained_S_all 1.221
_refine_ls_R_factor_all 0.0625
_refine_ls_R_factor_gt 0.0434
_refine_ls_shift/su_max 0.001
_refine_ls_shift/su_mean 0.000
_refine_ls_structure_factor_coef Fsqd
_refine_ls_weighting_details 'calc w=1/[\s^2^(Fo^2^)+(0.0841P)^2^+0.7449P] where P=(Fo^2^+2Fc^2^)/3'
_refine_ls_weighting_scheme calc
_refine_ls_wR_factor_gt 0.1219
_refine_ls_wR_factor_ref 0.1396
_reflns_number_gt 9508
_reflns_number_total 11014
_reflns_threshold_expression >2sigma(I)
_cod_data_source_file om300783g_si_002.cif
_cod_data_source_block shelxl
_cod_original_sg_symbol_H-M P2(1)2(1)2(1)
_cod_database_code 4079510

loop_
_symmetry_equiv_pos_as_xyz
'x, y, z'
'-x+1/2, -y, z+1/2'
'-x, y+1/2, -z+1/2'
'x+1/2, -y+1/2, -z'

loop_
_atom_site_label
_atom_site_type_symbol
_atom_site_fract_x
_atom_site_fract_y
_atom_site_fract_z
_atom_site_U_iso_or_equiv
_atom_site_adp_type
_atom_site_occupancy
_atom_site_symmetry_multiplicity
_atom_site_calc_flag
_atom_site_refinement_flags
C20 C 0.3457(5) 0.8090(5) 0.6109(3) 0.065(2) Uani 1 1 d .
H20A H 0.4056 0.8129 0.6353 0.097 Uiso 1 1 calc R
H20B H 0.2890 0.7811 0.6301 0.097 Uiso 1 1 calc R
H20C H 0.3240 0.8653 0.6000 0.097 Uiso 1 1 calc R
O1 O 0.3735(3) 0.7606(3) 0.56189(17) 0.0515(11) Uani 1 1 d .
C1 C 0.3644(3) 0.5945(3) 0.38893(17) 0.0240(8) Uani 1 1 d .
C2 C 0.3052(4) 0.7306(3) 0.41637(19) 0.0285(9) Uani 1 1 d .
H2A H 0.3485 0.7802 0.4084 0.034 Uiso 1 1 calc R
H2B H 0.2585 0.7434 0.4474 0.034 Uiso 1 1 calc R
C3 C 0.2437(4) 0.7024(3) 0.36482(19) 0.0284(9) Uani 1 1 d .
H3A H 0.1695 0.6957 0.3733 0.034 Uiso 1 1 calc R
H3B H 0.2516 0.7431 0.3345 0.034 Uiso 1 1 calc R
C4 C 0.2697(3) 0.5816(3) 0.29716(17) 0.0242(9) Uani 1 1 d .
C5 C 0.1873(3) 0.5239(3) 0.29265(18) 0.0275(9) Uani 1 1 d .
C6 C 0.1637(3) 0.4910(3) 0.23895(18) 0.0293(9) Uani 1 1 d .
H6 H 0.1098 0.4511 0.2353 0.035 Uiso 1 1 calc R
C7 C 0.2188(3) 0.5165(3) 0.19126(19) 0.0329(10) Uani 1 1 d .
C8 C 0.2998(4) 0.5763(3) 0.1978(2) 0.0326(10) Uani 1 1 d .
H8 H 0.3367 0.5946 0.1663 0.039 Uiso 1 1 calc R
C9 C 0.3270(4) 0.6095(3) 0.25018(18) 0.0276(9) Uani 1 1 d .
C10 C 0.1238(4) 0.4960(3) 0.34242(19) 0.0334(10) Uani 1 1 d .
H10A H 0.1702 0.4839 0.3731 0.050 Uiso 1 1 calc R
H10B H 0.0847 0.4456 0.3331 0.050 Uiso 1 1 calc R
H10C H 0.0760 0.5408 0.3529 0.050 Uiso 1 1 calc R
C11 C 0.1946(4) 0.4803(4) 0.1339(2) 0.0465(13) Uani 1 1 d .
H11A H 0.1466 0.4333 0.1376 0.070 Uiso 1 1 calc R
H11B H 0.2585 0.4609 0.1167 0.070 Uiso 1 1 calc R
H11C H 0.1632 0.5238 0.1110 0.070 Uiso 1 1 calc R
C12 C 0.4169(4) 0.6715(3) 0.2560(2) 0.0342(11) Uani 1 1 d .
H12A H 0.4538 0.6757 0.2211 0.051 Uiso 1 1 calc R
H12B H 0.4642 0.6518 0.2846 0.051 Uiso 1 1 calc R
H12C H 0.3899 0.7267 0.2662 0.051 Uiso 1 1 calc R
C13 C 0.4363(4) 0.6485(3) 0.47784(18) 0.0284(10) Uani 1 1 d .
H13A H 0.4866 0.6026 0.4726 0.034 Uiso 1 1 calc R
H13B H 0.3925 0.6340 0.5097 0.034 Uiso 1 1 calc R
C14 C 0.4954(4) 0.7303(3) 0.49041(19) 0.0310(10) Uani 1 1 d .
C15 C 0.5840(4) 0.7531(3) 0.4591(2) 0.0359(11) Uani 1 1 d .
H15 H 0.6073 0.7169 0.4308 0.043 Uiso 1 1 calc R
C16 C 0.6377(5) 0.8281(3) 0.4693(2) 0.0408(12) Uani 1 1 d .
H16 H 0.6976 0.8413 0.4486 0.049 Uiso 1 1 calc R
C17 C 0.6023(4) 0.8836(3) 0.5102(2) 0.0390(12) Uani 1 1 d .
H17 H 0.6377 0.9346 0.5168 0.047 Uiso 1 1 calc R
C18 C 0.5130(4) 0.8628(4) 0.5417(2) 0.0463(14) Uani 1 1 d .
H18 H 0.4887 0.9005 0.5689 0.056 Uiso 1 1 calc R
C19 C 0.4604(4) 0.7864(3) 0.5328(2) 0.0359(10) Uani 1 1 d .
C22 C 0.4094(3) 0.4237(3) 0.33669(18) 0.0246(8) Uani 1 1 d .
C23 C 0.3282(4) 0.3565(3) 0.33973(19) 0.0277(9) Uani 1 1 d .
H23 H 0.2897 0.3441 0.3718 0.033 Uiso 1 1 calc R
C24 C 0.3164(3) 0.3154(3) 0.29104(19) 0.0257(9) Uani 1 1 d .
C25 C 0.4059(4) 0.3381(3) 0.19289(18) 0.0283(9) Uani 1 1 d .
H25 H 0.3685 0.2952 0.1747 0.034 Uiso 1 1 calc R
C26 C 0.4803(4) 0.3873(3) 0.16419(19) 0.0339(11) Uani 1 1 d .
H26 H 0.4931 0.3766 0.1265 0.041 Uiso 1 1 calc R
C27 C 0.5339(4) 0.4503(3) 0.19046(18) 0.0300(9) Uani 1 1 d .
H27 H 0.5834 0.4816 0.1704 0.036 Uiso 1 1 calc R
C28 C 0.5169(3) 0.4696(3) 0.24666(18) 0.0267(9) Uani 1 1 d .
H28 H 0.5535 0.5137 0.2640 0.032 Uiso 1 1 calc R
C29 C 0.4436(3) 0.4210(3) 0.27638(16) 0.0232(8) Uani 1 1 d .
C30 C 0.3894(3) 0.3549(3) 0.24916(18) 0.0230(8) Uani 1 1 d .
C31 C 0.2456(4) 0.2429(3) 0.28008(18) 0.0263(9) Uani 1 1 d .
C32 C 0.1449(4) 0.2398(3) 0.3042(2) 0.0388(12) Uani 1 1 d .
H32 H 0.1222 0.2844 0.3268 0.047 Uiso 1 1 calc R
C33 C 0.0788(4) 0.1704(3) 0.2944(3) 0.0443(13) Uani 1 1 d .
H33 H 0.0118 0.1692 0.3101 0.053 Uiso 1 1 calc R
C34 C 0.1131(4) 0.1026(3) 0.2610(2) 0.0349(11) Uani 1 1 d .
H34 H 0.0687 0.0565 0.2542 0.042 Uiso 1 1 calc R
C35 C 0.2119(4) 0.1042(3) 0.2385(2) 0.0386(12) Uani 1 1 d .
H35 H 0.2357 0.0581 0.2175 0.046 Uiso 1 1 calc R
C36 C 0.2766(4) 0.1741(3) 0.2469(2) 0.0332(10) Uani 1 1 d .
H36 H 0.3425 0.1753 0.2299 0.040 Uiso 1 1 calc R
C37 C 0.7082(3) 0.3745(3) 0.38900(19) 0.0265(9) Uani 1 1 d .
H37 H 0.7445 0.4297 0.3890 0.032 Uiso 1 1 calc R
C38 C 0.7914(4) 0.3083(4) 0.4081(2) 0.0361(11) Uani 1 1 d .
H38A H 0.8123 0.3203 0.4463 0.043 Uiso 1 1 calc R
H38B H 0.7611 0.2515 0.4070 0.043 Uiso 1 1 calc R
C39 C 0.8880(4) 0.3118(4) 0.3699(2) 0.0406(12) Uani 1 1 d .
H39A H 0.9230 0.3663 0.3749 0.049 Uiso 1 1 calc R
H39B H 0.9369 0.2673 0.3810 0.049 Uiso 1 1 calc R
C40 C 0.8605(4) 0.3003(4) 0.3084(2) 0.0421(12) Uani 1 1 d .
H40A H 0.9229 0.3100 0.2858 0.050 Uiso 1 1 calc R
H40B H 0.8372 0.2421 0.3020 0.050 Uiso 1 1 calc R
C41 C 0.7753(4) 0.3613(4) 0.2907(2) 0.0371(11) Uani 1 1 d .
H41A H 0.8030 0.4190 0.2912 0.045 Uiso 1 1 calc R
H41B H 0.7543 0.3482 0.2526 0.045 Uiso 1 1 calc R
C42 C 0.6806(4) 0.3569(4) 0.32803(19) 0.0347(11) Uani 1 1 d .
H42A H 0.6492 0.3006 0.3251 0.042 Uiso 1 1 calc R
H42B H 0.6289 0.3983 0.3155 0.042 Uiso 1 1 calc R
C43 C 0.5398(4) 0.2820(3) 0.45571(17) 0.0249(8) Uani 1 1 d .
H43 H 0.4717 0.2923 0.4738 0.030 Uiso 1 1 calc R
C44 C 0.6057(4) 0.2296(3) 0.4978(2) 0.0379(11) Uani 1 1 d .
H44A H 0.6748 0.2187 0.4822 0.045 Uiso 1 1 calc R
H44B H 0.6147 0.2622 0.5320 0.045 Uiso 1 1 calc R
C45 C 0.5518(4) 0.1449(3) 0.5112(2) 0.0426(12) Uani 1 1 d .
H45A H 0.5975 0.1113 0.5352 0.051 Uiso 1 1 calc R
H45B H 0.4873 0.1561 0.5317 0.051 Uiso 1 1 calc R
C46 C 0.5257(4) 0.0934(3) 0.4591(3) 0.0442(13) Uani 1 1 d .
H46A H 0.5903 0.0764 0.4405 0.053 Uiso 1 1 calc R
H46B H 0.4877 0.0421 0.4696 0.053 Uiso 1 1 calc R
C47 C 0.4592(5) 0.1458(3) 0.4193(3) 0.0489(13) Uani 1 1 d .
H47A H 0.3925 0.1595 0.4368 0.059 Uiso 1 1 calc R
H47B H 0.4450 0.1130 0.3857 0.059 Uiso 1 1 calc R
C48 C 0.5166(4) 0.2281(3) 0.4038(2) 0.0338(10) Uani 1 1 d .
H48A H 0.4736 0.2609 0.3780 0.041 Uiso 1 1 calc R
H48B H 0.5822 0.2142 0.3851 0.041 Uiso 1 1 calc R
C49 C 0.6511(4) 0.4304(3) 0.50125(18) 0.0303(10) Uani 1 1 d .
H49 H 0.6978 0.3858 0.5158 0.036 Uiso 1 1 calc R
C50 C 0.7187(4) 0.5107(4) 0.4918(2) 0.0374(10) Uani 1 1 d .
H50A H 0.7750 0.4974 0.4657 0.045 Uiso 1 1 calc R
H50B H 0.6755 0.5551 0.4752 0.045 Uiso 1 1 calc R
C51 C 0.7663(4) 0.5436(3) 0.5468(2) 0.0397(12) Uani 1 1 d .
H51A H 0.8144 0.5013 0.5618 0.048 Uiso 1 1 calc R
H51B H 0.8060 0.5954 0.5396 0.048 Uiso 1 1 calc R
C52 C 0.6806(5) 0.5621(3) 0.5895(2) 0.0410(12) Uani 1 1 d .
H52A H 0.6347 0.6068 0.5756 0.049 Uiso 1 1 calc R
H52B H 0.7121 0.5817 0.6242 0.049 Uiso 1 1 calc R
C53 C 0.6163(4) 0.4806(3) 0.6004(2) 0.0403(11) Uani 1 1 d .
H53A H 0.5613 0.4928 0.6274 0.048 Uiso 1 1 calc R
H53B H 0.6618 0.4371 0.6162 0.048 Uiso 1 1 calc R
C54 C 0.5663(4) 0.4468(3) 0.54594(18) 0.0308(10) Uani 1 1 d .
H54A H 0.5289 0.3941 0.5537 0.037 Uiso 1 1 calc R
H54B H 0.5160 0.4881 0.5319 0.037 Uiso 1 1 calc R
N1 N 0.3702(3) 0.6550(2) 0.42819(16) 0.0281(8) Uani 1 1 d .
N2 N 0.2929(3) 0.6194(2) 0.35057(15) 0.0253(8) Uani 1 1 d .
Cl2 Cl 0.59921(8) 0.57057(7) 0.36095(4) 0.0268(2) Uani 1 1 d .
Cl3 Cl 0.32732(8) 0.43516(7) 0.46323(4) 0.0268(2) Uani 1 1 d .
Ru1 Ru 0.45647(3) 0.487152(19) 0.397743(13) 0.02024(9) Uani 1 1 d .
P1 P 0.59134(9) 0.38871(7) 0.43522(5) 0.0226(2) Uani 1 1 d .

loop_
_atom_site_aniso_label
_atom_site_aniso_U_11
_atom_site_aniso_U_22
_atom_site_aniso_U_33
_atom_site_aniso_U_23
_atom_site_aniso_U_13
_atom_site_aniso_U_12
C20 0.042(3) 0.090(5) 0.062(4) -0.043(4) 0.008(3) 0.000(3)
O1 0.042(2) 0.060(3) 0.052(2) -0.031(2) 0.0065(18) -0.0019(19)
C1 0.032(2) 0.0172(19) 0.023(2) -0.0010(15) 0.0020(16) -0.0043(16)
C2 0.031(2) 0.021(2) 0.034(2) -0.0011(17) 0.0036(18) 0.0051(18)
C3 0.030(2) 0.020(2) 0.035(2) 0.0025(17) 0.0017(18) 0.0084(18)
C4 0.024(2) 0.022(2) 0.026(2) -0.0013(16) -0.0005(16) 0.0098(17)
C5 0.025(2) 0.026(2) 0.031(2) 0.0010(18) 0.0048(16) 0.0065(18)
C6 0.027(2) 0.025(2) 0.037(2) -0.0086(19) -0.0037(17) 0.0047(18)
C7 0.030(2) 0.034(2) 0.035(2) -0.005(2) -0.0045(18) 0.015(2)
C8 0.036(2) 0.032(2) 0.030(2) 0.0070(19) 0.0007(19) 0.009(2)
C9 0.032(2) 0.025(2) 0.026(2) 0.0029(17) -0.0045(18) 0.0050(18)
C10 0.033(2) 0.029(3) 0.038(2) -0.0081(19) 0.0105(18) 0.002(2)
C11 0.045(3) 0.059(4) 0.035(3) -0.015(3) -0.008(2) 0.007(3)
C12 0.038(3) 0.035(3) 0.030(2) 0.0109(19) 0.000(2) -0.002(2)
C13 0.041(3) 0.019(2) 0.026(2) -0.0008(16) 0.0000(18) 0.0041(18)
C14 0.038(2) 0.024(2) 0.032(2) -0.0043(18) -0.0063(19) 0.0056(19)
C15 0.056(3) 0.028(2) 0.023(2) -0.0028(18) 0.001(2) 0.000(2)
C16 0.049(3) 0.035(3) 0.039(3) 0.008(2) -0.009(2) -0.006(2)
C17 0.047(3) 0.024(2) 0.046(3) -0.001(2) -0.019(2) 0.001(2)
C18 0.052(3) 0.038(3) 0.049(3) -0.027(2) -0.023(3) 0.013(2)
C19 0.033(2) 0.038(3) 0.037(2) -0.0142(19) -0.008(2) 0.005(2)
C22 0.028(2) 0.0144(19) 0.031(2) -0.0023(16) 0.0016(17) 0.0054(17)
C23 0.027(2) 0.024(2) 0.032(2) -0.0027(17) 0.0059(18) -0.0026(18)
C24 0.019(2) 0.023(2) 0.035(2) -0.0009(17) 0.0045(17) 0.0051(17)
C25 0.030(2) 0.026(2) 0.028(2) -0.0087(18) -0.0043(18) 0.0004(19)
C26 0.041(3) 0.037(3) 0.023(2) -0.0071(18) 0.0066(18) 0.008(2)
C27 0.027(2) 0.035(2) 0.029(2) 0.0041(17) 0.0045(18) -0.001(2)
C28 0.026(2) 0.023(2) 0.032(2) -0.0017(17) 0.0001(16) -0.0017(16)
C29 0.029(2) 0.0156(18) 0.0255(19) -0.0016(14) 0.0005(16) 0.0064(17)
C30 0.0171(19) 0.024(2) 0.028(2) -0.0005(16) 0.0006(16) 0.0032(16)
C31 0.027(2) 0.022(2) 0.030(2) -0.0036(17) -0.0001(17) -0.0023(17)
C32 0.030(2) 0.025(2) 0.061(3) -0.005(2) 0.006(2) 0.004(2)
C33 0.021(2) 0.033(3) 0.079(4) 0.009(3) 0.009(2) 0.002(2)
C34 0.032(2) 0.034(3) 0.039(3) 0.003(2) -0.005(2) -0.011(2)
C35 0.044(3) 0.031(3) 0.041(3) -0.010(2) 0.007(2) -0.009(2)
C36 0.033(2) 0.033(3) 0.034(2) -0.0095(19) 0.001(2) -0.005(2)
C37 0.024(2) 0.022(2) 0.034(2) -0.0044(17) 0.0053(17) 0.0003(16)
C38 0.024(2) 0.051(3) 0.033(3) -0.008(2) 0.0004(18) 0.005(2)
C39 0.025(2) 0.052(3) 0.044(3) -0.009(2) 0.000(2) 0.005(2)
C40 0.038(3) 0.050(3) 0.039(3) -0.005(2) 0.011(2) 0.003(2)
C41 0.037(3) 0.040(3) 0.035(3) 0.001(2) 0.011(2) 0.005(2)
C42 0.031(2) 0.047(3) 0.026(2) -0.001(2) 0.0018(18) 0.008(2)
C43 0.0231(19) 0.022(2) 0.030(2) 0.0008(15) 0.0054(18) 0.0043(18)
C44 0.038(3) 0.030(3) 0.045(3) 0.007(2) -0.002(2) 0.012(2)
C45 0.036(3) 0.039(3) 0.053(3) 0.020(2) 0.008(2) 0.014(2)
C46 0.042(3) 0.021(2) 0.069(3) 0.013(2) 0.004(3) -0.003(2)
C47 0.051(3) 0.025(2) 0.071(4) 0.009(2) -0.006(3) -0.006(3)
C48 0.044(3) 0.020(2) 0.038(3) 0.0050(19) -0.006(2) -0.0054(18)
C49 0.033(2) 0.028(2) 0.030(2) -0.0037(18) -0.0065(18) 0.0098(19)
C50 0.037(2) 0.036(3) 0.039(2) -0.007(2) 0.000(2) -0.001(2)
C51 0.048(3) 0.022(2) 0.049(3) -0.014(2) -0.010(2) 0.000(2)
C52 0.061(3) 0.028(3) 0.034(3) -0.0090(19) -0.006(2) 0.009(2)
C53 0.053(3) 0.040(3) 0.028(2) -0.004(2) -0.006(2) 0.012(2)
C54 0.034(3) 0.030(2) 0.028(2) 0.0002(18) -0.0007(18) 0.0082(18)
N1 0.034(2) 0.0176(18) 0.033(2) -0.0024(15) -0.0009(16) 0.0061(15)
N2 0.0310(19) 0.0179(18) 0.0269(18) -0.0043(14) 0.0038(15) 0.0022(15)
Cl2 0.0295(5) 0.0233(5) 0.0276(5) 0.0004(4) 0.0022(4) -0.0051(4)
Cl3 0.0280(5) 0.0247(5) 0.0278(5) 0.0006(4) 0.0065(4) 0.0011(4)
Ru1 0.02446(15) 0.01521(14) 0.02105(15) -0.00224(11) 0.00169(12) 0.00091(12)
P1 0.0224(5) 0.0199(5) 0.0256(5) -0.0016(4) 0.0022(4) 0.0010(4)

loop_
_atom_type_symbol
_atom_type_description
_atom_type_scat_dispersion_real
_atom_type_scat_dispersion_imag
_atom_type_scat_source
C C 0.0033 0.0016 'International Tables Vol C Tables 4.2.6.8 and 6.1.1.4'
H H 0.0000 0.0000 'International Tables Vol C Tables 4.2.6.8 and 6.1.1.4'
N N 0.0061 0.0033 'International Tables Vol C Tables 4.2.6.8 and 6.1.1.4'
O O 0.0106 0.0060 'International Tables Vol C Tables 4.2.6.8 and 6.1.1.4'
Cl Cl 0.1484 0.1585 'International Tables Vol C Tables 4.2.6.8 and 6.1.1.4'
Ru Ru -1.2594 0.8363 'International Tables Vol C Tables 4.2.6.8 and 6.1.1.4'
P P 0.1023 0.0942 'International Tables Vol C Tables 4.2.6.8 and 6.1.1.4'

loop_
_geom_angle_atom_site_label_1
_geom_angle_atom_site_label_2
_geom_angle_atom_site_label_3
_geom_angle
O1 C20 H20A 109.5
O1 C20 H20B 109.5
H20A C20 H20B 109.5
O1 C20 H20C 109.5
H20A C20 H20C 109.5
H20B C20 H20C 109.5
C19 O1 C20 117.2(4)
N1 C1 N2 108.0(4)
N1 C1 Ru1 118.4(3)
N2 C1 Ru1 133.5(3)
N1 C2 C3 102.1(3)
N1 C2 H2A 111.3
C3 C2 H2A 111.3
N1 C2 H2B 111.3
C3 C2 H2B 111.3
H2A C2 H2B 109.2
N2 C3 C2 102.9(3)
N2 C3 H3A 111.2
C2 C3 H3A 111.2
N2 C3 H3B 111.2
C2 C3 H3B 111.2
H3A C3 H3B 109.1
C5 C4 C9 122.1(4)
C5 C4 N2 119.5(4)
C9 C4 N2 118.3(4)
C4 C5 C6 117.9(4)
C4 C5 C10 122.2(4)
C6 C5 C10 119.8(4)
C7 C6 C5 121.9(4)
C7 C6 H6 119.0
C5 C6 H6 119.0
C6 C7 C8 118.0(4)
C6 C7 C11 122.0(5)
C8 C7 C11 120.0(5)
C9 C8 C7 121.9(4)
C9 C8 H8 119.0
C7 C8 H8 119.0
C8 C9 C4 118.1(4)
C8 C9 C12 120.6(4)
C4 C9 C12 121.2(4)
C5 C10 H10A 109.5
C5 C10 H10B 109.5
H10A C10 H10B 109.5
C5 C10 H10C 109.5
H10A C10 H10C 109.5
H10B C10 H10C 109.5
C7 C11 H11A 109.5
C7 C11 H11B 109.5
H11A C11 H11B 109.5
C7 C11 H11C 109.5
H11A C11 H11C 109.5
H11B C11 H11C 109.5
C9 C12 H12A 109.5
C9 C12 H12B 109.5
H12A C12 H12B 109.5
C9 C12 H12C 109.5
H12A C12 H12C 109.5
H12B C12 H12C 109.5
N1 C13 C14 112.8(4)
N1 C13 H13A 109.0
C14 C13 H13A 109.0
N1 C13 H13B 109.0
C14 C13 H13B 109.0
H13A C13 H13B 107.8
C15 C14 C19 118.6(4)
C15 C14 C13 120.6(4)
C19 C14 C13 120.8(5)
C16 C15 C14 121.4(5)
C16 C15 H15 119.3
C14 C15 H15 119.3
C15 C16 C17 119.9(5)
C15 C16 H16 120.0
C17 C16 H16 120.0
C16 C17 C18 119.8(5)
C16 C17 H17 120.1
C18 C17 H17 120.1
C19 C18 C17 120.6(5)
C19 C18 H18 119.7
C17 C18 H18 119.7
O1 C19 C18 124.5(4)
O1 C19 C14 115.8(4)
C18 C19 C14 119.7(5)
C23 C22 C29 103.2(4)
C23 C22 Ru1 124.5(3)
C29 C22 Ru1 132.2(3)
C24 C23 C22 112.3(4)
C24 C23 H23 123.9
C22 C23 H23 123.9
C23 C24 C31 126.5(4)
C23 C24 C30 108.2(4)
C31 C24 C30 125.3(4)
C30 C25 C26 118.2(4)
C30 C25 H25 120.9
C26 C25 H25 120.9
C27 C26 C25 121.0(4)
C27 C26 H26 119.5
C25 C26 H26 119.5
C26 C27 C28 121.8(4)
C26 C27 H27 119.1
C28 C27 H27 119.1
C27 C28 C29 118.4(4)
C27 C28 H28 120.8
C29 C28 H28 120.8
C28 C29 C30 119.6(4)
C28 C29 C22 131.6(4)
C30 C29 C22 108.8(4)
C25 C30 C29 121.1(4)
C25 C30 C24 131.5(4)
C29 C30 C24 107.4(4)
C36 C31 C32 117.6(4)
C36 C31 C24 121.7(4)
C32 C31 C24 120.7(4)
C33 C32 C31 120.5(5)
C33 C32 H32 119.8
C31 C32 H32 119.8
C32 C33 C34 120.1(5)
C32 C33 H33 120.0
C34 C33 H33 120.0
C35 C34 C33 119.8(5)
C35 C34 H34 120.1
C33 C34 H34 120.1
C34 C35 C36 120.2(5)
C34 C35 H35 119.9
C36 C35 H35 119.9
C35 C36 C31 121.7(5)
C35 C36 H36 119.1
C31 C36 H36 119.1
C42 C37 C38 108.5(4)
C42 C37 P1 113.9(3)
C38 C37 P1 116.7(3)
C42 C37 H37 105.6
C38 C37 H37 105.6
P1 C37 H37 105.6
C39 C38 C37 110.4(4)
C39 C38 H38A 109.6
C37 C38 H38A 109.6
C39 C38 H38B 109.6
C37 C38 H38B 109.6
H38A C38 H38B 108.1
C40 C39 C38 112.8(4)
C40 C39 H39A 109.0
C38 C39 H39A 109.0
C40 C39 H39B 109.0
C38 C39 H39B 109.0
H39A C39 H39B 107.8
C41 C40 C39 111.2(4)
C41 C40 H40A 109.4
C39 C40 H40A 109.4
C41 C40 H40B 109.4
C39 C40 H40B 109.4
H40A C40 H40B 108.0
C42 C41 C40 112.4(4)
C42 C41 H41A 109.1
C40 C41 H41A 109.1
C42 C41 H41B 109.1
C40 C41 H41B 109.1
H41A C41 H41B 107.8
C41 C42 C37 112.1(4)
C41 C42 H42A 109.2
C37 C42 H42A 109.2
C41 C42 H42B 109.2
C37 C42 H42B 109.2
H42A C42 H42B 107.9
C48 C43 C44 109.9(4)
C48 C43 P1 110.5(3)
C44 C43 P1 117.2(3)
C48 C43 H43 106.2
C44 C43 H43 106.2
P1 C43 H43 106.2
C45 C44 C43 110.8(4)
C45 C44 H44A 109.5
C43 C44 H44A 109.5
C45 C44 H44B 109.5
C43 C44 H44B 109.5
H44A C44 H44B 108.1
C46 C45 C44 112.7(4)
C46 C45 H45A 109.0
C44 C45 H45A 109.0
C46 C45 H45B 109.0
C44 C45 H45B 109.0
H45A C45 H45B 107.8
C47 C46 C45 110.4(4)
C47 C46 H46A 109.6
C45 C46 H46A 109.6
C47 C46 H46B 109.6
C45 C46 H46B 109.6
H46A C46 H46B 108.1
C46 C47 C48 110.2(5)
C46 C47 H47A 109.6
C48 C47 H47A 109.6
C46 C47 H47B 109.6
C48 C47 H47B 109.6
H47A C47 H47B 108.1
C47 C48 C43 111.2(4)
C47 C48 H48A 109.4
C43 C48 H48A 109.4
C47 C48 H48B 109.4
C43 C48 H48B 109.4
H48A C48 H48B 108.0
C54 C49 C50 110.9(4)
C54 C49 P1 111.1(3)
C50 C49 P1 112.8(3)
C54 C49 H49 107.2
C50 C49 H49 107.2
P1 C49 H49 107.2
C51 C50 C49 111.6(4)
C51 C50 H50A 109.3
C49 C50 H50A 109.3
C51 C50 H50B 109.3
C49 C50 H50B 109.3
H50A C50 H50B 108.0
C52 C51 C50 110.9(4)
C52 C51 H51A 109.5
C50 C51 H51A 109.5
C52 C51 H51B 109.5
C50 C51 H51B 109.5
H51A C51 H51B 108.1
C51 C52 C53 109.7(4)
C51 C52 H52A 109.7
C53 C52 H52A 109.7
C51 C52 H52B 109.7
C53 C52 H52B 109.7
H52A C52 H52B 108.2
C52 C53 C54 111.2(4)
C52 C53 H53A 109.4
C54 C53 H53A 109.4
C52 C53 H53B 109.4
C54 C53 H53B 109.4
H53A C53 H53B 108.0
C49 C54 C53 110.8(4)
C49 C54 H54A 109.5
C53 C54 H54A 109.5
C49 C54 H54B 109.5
C53 C54 H54B 109.5
H54A C54 H54B 108.1
C1 N1 C13 123.6(4)
C1 N1 C2 113.9(4)
C13 N1 C2 122.4(4)
C1 N2 C4 128.5(4)
C1 N2 C3 112.4(3)
C4 N2 C3 118.6(3)
C22 Ru1 C1 99.95(17)
C22 Ru1 Cl2 104.25(14)
C1 Ru1 Cl2 86.99(12)
C22 Ru1 Cl3 96.28(14)
C1 Ru1 Cl3 87.44(12)
Cl2 Ru1 Cl3 159.37(4)
C22 Ru1 P1 99.99(13)
C1 Ru1 P1 160.03(12)
Cl2 Ru1 P1 87.05(4)
Cl3 Ru1 P1 91.49(4)
C43 P1 C37 109.22(19)
C43 P1 C49 103.6(2)
C37 P1 C49 102.6(2)
C43 P1 Ru1 114.30(15)
C37 P1 Ru1 114.31(15)
C49 P1 Ru1 111.67(15)

loop_
_geom_bond_atom_site_label_1
_geom_bond_atom_site_label_2
_geom_bond_distance
C20 O1 1.438(7)
C20 H20A 0.9600
C20 H20B 0.9600
C20 H20C 0.9600
O1 C19 1.365(7)
C1 N1 1.336(5)
C1 N2 1.348(6)
C1 Ru1 2.058(4)
C2 N1 1.471(6)
C2 C3 1.523(6)
C2 H2A 0.9700
C2 H2B 0.9700
C3 N2 1.483(5)
C3 H3A 0.9700
C3 H3B 0.9700
C4 C5 1.386(6)
C4 C9 1.407(6)
C4 N2 1.437(5)
C5 C6 1.415(6)
C5 C10 1.502(6)
C6 C7 1.396(7)
C6 H6 0.9300
C7 C8 1.401(7)
C7 C11 1.515(6)
C8 C9 1.399(7)
C8 H8 0.9300
C9 C12 1.506(7)
C10 H10A 0.9600
C10 H10B 0.9600
C10 H10C 0.9600
C11 H11A 0.9600
C11 H11B 0.9600
C11 H11C 0.9600
C12 H12A 0.9600
C12 H12B 0.9600
C12 H12C 0.9600
C13 N1 1.457(6)
C13 C14 1.515(6)
C13 H13A 0.9700
C13 H13B 0.9700
C14 C15 1.399(7)
C14 C19 1.412(6)
C15 C16 1.380(7)
C15 H15 0.9300
C16 C17 1.384(8)
C16 H16 0.9300
C17 C18 1.400(9)
C17 H17 0.9300
C18 C19 1.387(8)
C18 H18 0.9300
C22 C23 1.475(6)
C22 C29 1.506(6)
C22 Ru1 1.863(4)
C23 C24 1.338(6)
C23 H23 0.9300
C24 C31 1.471(6)
C24 C30 1.498(6)
C25 C30 1.386(6)
C25 C26 1.399(7)
C25 H25 0.9300
C26 C27 1.353(7)
C26 H26 0.9300
C27 C28 1.393(6)
C27 H27 0.9300
C28 C29 1.397(6)
C28 H28 0.9300
C29 C30 1.403(6)
C31 C36 1.395(6)
C31 C32 1.404(7)
C32 C33 1.394(7)
C32 H32 0.9300
C33 C34 1.397(8)
C33 H33 0.9300
C34 C35 1.366(7)
C34 H34 0.9300
C35 C36 1.384(7)
C35 H35 0.9300
C36 H36 0.9300
C37 C42 1.523(6)
C37 C38 1.549(6)
C37 P1 1.863(4)
C37 H37 0.9800
C38 C39 1.529(7)
C38 H38A 0.9700
C38 H38B 0.9700
C39 C40 1.522(7)
C39 H39A 0.9700
C39 H39B 0.9700
C40 C41 1.504(8)
C40 H40A 0.9700
C40 H40B 0.9700
C41 C42 1.499(6)
C41 H41A 0.9700
C41 H41B 0.9700
C42 H42A 0.9700
C42 H42B 0.9700
C43 C48 1.528(6)
C43 C44 1.544(6)
C43 P1 1.861(4)
C43 H43 0.9800
C44 C45 1.528(7)
C44 H44A 0.9700
C44 H44B 0.9700
C45 C46 1.521(8)
C45 H45A 0.9700
C45 H45B 0.9700
C46 C47 1.513(8)
C46 H46A 0.9700
C46 H46B 0.9700
C47 C48 1.526(7)
C47 H47A 0.9700
C47 H47B 0.9700
C48 H48A 0.9700
C48 H48B 0.9700
C49 C54 1.538(6)
C49 C50 1.539(7)
C49 P1 1.868(5)
C49 H49 0.9800
C50 C51 1.537(7)
C50 H50A 0.9700
C50 H50B 0.9700
C51 C52 1.519(8)
C51 H51A 0.9700
C51 H51B 0.9700
C52 C53 1.536(8)
C52 H52A 0.9700
C52 H52B 0.9700
C53 C54 1.541(6)
C53 H53A 0.9700
C53 H53B 0.9700
C54 H54A 0.9700
C54 H54B 0.9700
Cl2 Ru1 2.4013(10)
Cl3 Ru1 2.4088(10)
Ru1 P1 2.4725(11)

loop_
_geom_torsion_atom_site_label_1
_geom_torsion_atom_site_label_2
_geom_torsion_atom_site_label_3
_geom_torsion_atom_site_label_4
_geom_torsion
N1 C2 C3 N2 -7.1(4)
C9 C4 C5 C6 2.0(6)
N2 C4 C5 C6 177.2(4)
C9 C4 C5 C10 -178.0(4)
N2 C4 C5 C10 -2.9(6)
C4 C5 C6 C7 -1.6(6)
C10 C5 C6 C7 178.4(4)
C5 C6 C7 C8 0.2(7)
C5 C6 C7 C11 179.1(4)
C6 C7 C8 C9 0.8(7)
C11 C7 C8 C9 -178.1(5)
C7 C8 C9 C4 -0.5(7)
C7 C8 C9 C12 177.9(4)
C5 C4 C9 C8 -1.0(6)
N2 C4 C9 C8 -176.2(4)
C5 C4 C9 C12 -179.4(4)
N2 C4 C9 C12 5.4(6)
N1 C13 C14 C15 -76.4(5)
N1 C13 C14 C19 101.7(5)
C19 C14 C15 C16 0.7(7)
C13 C14 C15 C16 178.8(5)
C14 C15 C16 C17 -1.8(8)
C15 C16 C17 C18 0.9(8)
C16 C17 C18 C19 0.9(8)
C20 O1 C19 C18 -10.8(8)
C20 O1 C19 C14 170.3(5)
C17 C18 C19 O1 179.3(5)
C17 C18 C19 C14 -1.9(8)
C15 C14 C19 O1 180.0(4)
C13 C14 C19 O1 1.9(7)
C15 C14 C19 C18 1.1(7)
C13 C14 C19 C18 -177.0(4)
C29 C22 C23 C24 2.6(5)
Ru1 C22 C23 C24 -174.0(3)
C22 C23 C24 C31 177.4(4)
C22 C23 C24 C30 -1.6(5)
C30 C25 C26 C27 -0.7(7)
C25 C26 C27 C28 -0.7(7)
C26 C27 C28 C29 1.1(7)
C27 C28 C29 C30 -0.1(6)
C27 C28 C29 C22 178.4(4)
C23 C22 C29 C28 178.8(4)
Ru1 C22 C29 C28 -5.0(7)
C23 C22 C29 C30 -2.6(4)
Ru1 C22 C29 C30 173.6(3)
C26 C25 C30 C29 1.7(6)
C26 C25 C30 C24 179.3(4)
C28 C29 C30 C25 -1.3(6)
C22 C29 C30 C25 179.9(4)
C28 C29 C30 C24 -179.4(4)
C22 C29 C30 C24 1.8(4)
C23 C24 C30 C25 -178.0(5)
C31 C24 C30 C25 3.0(7)
C23 C24 C30 C29 -0.1(5)
C31 C24 C30 C29 -179.1(4)
C23 C24 C31 C36 -139.8(5)
C30 C24 C31 C36 39.1(7)
C23 C24 C31 C32 38.5(7)
C30 C24 C31 C32 -142.6(5)
C36 C31 C32 C33 -0.6(8)
C24 C31 C32 C33 -179.0(5)
C31 C32 C33 C34 0.9(9)
C32 C33 C34 C35 0.6(8)
C33 C34 C35 C36 -2.4(8)
C34 C35 C36 C31 2.8(8)
C32 C31 C36 C35 -1.2(8)
C24 C31 C36 C35 177.1(5)
C42 C37 C38 C39 56.6(5)
P1 C37 C38 C39 -173.1(3)
C37 C38 C39 C40 -54.9(6)
C38 C39 C40 C41 52.1(7)
C39 C40 C41 C42 -52.6(6)
C40 C41 C42 C37 57.4(6)
C38 C37 C42 C41 -58.4(5)
P1 C37 C42 C41 169.9(4)
C48 C43 C44 C45 -54.0(5)
P1 C43 C44 C45 178.8(3)
C43 C44 C45 C46 53.9(6)
C44 C45 C46 C47 -55.6(6)
C45 C46 C47 C48 57.5(6)
C46 C47 C48 C43 -59.7(6)
C44 C43 C48 C47 57.6(5)
P1 C43 C48 C47 -171.6(4)
C54 C49 C50 C51 54.4(5)
P1 C49 C50 C51 179.8(3)
C49 C50 C51 C52 -56.9(6)
C50 C51 C52 C53 58.2(6)
C51 C52 C53 C54 -58.5(5)
C50 C49 C54 C53 -54.0(5)
P1 C49 C54 C53 179.6(3)
C52 C53 C54 C49 56.6(5)
N2 C1 N1 C13 177.3(4)
Ru1 C1 N1 C13 -1.6(6)
N2 C1 N1 C2 -4.0(5)
Ru1 C1 N1 C2 177.1(3)
C14 C13 N1 C1 136.0(4)
C14 C13 N1 C2 -42.7(6)
C3 C2 N1 C1 7.2(5)
C3 C2 N1 C13 -174.0(4)
N1 C1 N2 C4 170.8(4)
Ru1 C1 N2 C4 -10.5(7)
N1 C1 N2 C3 -1.3(5)
Ru1 C1 N2 C3 177.3(3)
C5 C4 N2 C1 95.6(5)
C9 C4 N2 C1 -89.1(5)
C5 C4 N2 C3 -92.7(5)
C9 C4 N2 C3 82.6(5)
C2 C3 N2 C1 5.6(5)
C2 C3 N2 C4 -167.4(4)
C23 C22 Ru1 C1 -96.6(4)
C29 C22 Ru1 C1 87.9(4)
C23 C22 Ru1 Cl2 174.0(3)
C29 C22 Ru1 Cl2 -1.5(4)
C23 C22 Ru1 Cl3 -8.1(4)
C29 C22 Ru1 Cl3 176.4(4)
C23 C22 Ru1 P1 84.6(4)
C29 C22 Ru1 P1 -90.9(4)
N1 C1 Ru1 C22 175.6(3)
N2 C1 Ru1 C22 -2.9(5)
N1 C1 Ru1 Cl2 -80.4(3)
N2 C1 Ru1 Cl2 101.0(4)
N1 C1 Ru1 Cl3 79.7(3)
N2 C1 Ru1 Cl3 -98.9(4)
N1 C1 Ru1 P1 -7.6(6)
N2 C1 Ru1 P1 173.8(2)
C48 C43 P1 C37 -54.9(4)
C44 C43 P1 C37 72.0(4)
C48 C43 P1 C49 -163.7(3)
C44 C43 P1 C49 -36.8(4)
C48 C43 P1 Ru1 74.6(3)
C44 C43 P1 Ru1 -158.5(3)
C42 C37 P1 C43 81.6(4)
C38 C37 P1 C43 -46.0(4)
C42 C37 P1 C49 -168.9(4)
C38 C37 P1 C49 63.5(4)
C42 C37 P1 Ru1 -47.8(4)
C38 C37 P1 Ru1 -175.5(3)
C54 C49 P1 C43 -66.4(4)
C50 C49 P1 C43 168.4(3)
C54 C49 P1 C37 180.0(3)
C50 C49 P1 C37 54.8(4)
C54 C49 P1 Ru1 57.1(4)
C50 C49 P1 Ru1 -68.1(3)
C22 Ru1 P1 C43 -59.4(2)
C1 Ru1 P1 C43 123.9(4)
Cl2 Ru1 P1 C43 -163.31(15)
Cl3 Ru1 P1 C43 37.29(15)
C22 Ru1 P1 C37 67.5(2)
C1 Ru1 P1 C37 -109.2(4)
Cl2 Ru1 P1 C37 -36.42(16)
Cl3 Ru1 P1 C37 164.18(16)
C22 Ru1 P1 C49 -176.5(2)
C1 Ru1 P1 C49 6.7(4)
Cl2 Ru1 P1 C49 79.52(17)
Cl3 Ru1 P1 C49 -79.88(17)
